data_7045121
loop_
_publ_author_name
'Trifonov, Alexander A.'
'Mahrova, Tatyana V.'
'Luconi, Lapo'
'Giambastiani, Giuliano'
'Lyubov, Dmitry M.'
'Cherkasov, Anton V.'
'Sorace, Lorenzo'
'Louyriac, Elisa'
'Maron, Laurent'
'Lyssenko, Konstantin A.'

_publ_section_title
;
 Steric control in the metal-ligand electron transfer of
 iminopyridine-ytterbocene complexes.
;
_journal_issue 5
_journal_name_full 'Dalton transactions (Cambridge, England : 2003)'
_journal_page_first 1566
_journal_page_last 1576
_journal_paper_doi 10.1039/c7dt04299j
_journal_volume 47
_journal_year 2018
_chemical_formula_moiety 'C44 H56 N2 Yb'
_chemical_formula_sum 'C44 H56 N2 Yb'
_chemical_formula_weight 785.94
_space_group_crystal_system orthorhombic
_space_group_IT_number 61
_space_group_name_Hall '-P 2ac 2ab'
_space_group_name_H-M_alt 'P b c a'
_symmetry_space_group_name_Hall '-P 2ac 2ab'
_symmetry_space_group_name_H-M 'P b c a'
_atom_sites_solution_hydrogens mixed
_atom_sites_solution_primary dual
_atom_sites_solution_secondary difmap
_audit_creation_method SHELXL-2014/7
_audit_update_record
;
2017-05-29 deposited with the CCDC.
2017-12-21 downloaded from the CCDC.
;
_cell_angle_alpha 90
_cell_angle_beta 90
_cell_angle_gamma 90
_cell_formula_units_Z 8
_cell_length_a 17.8249(10)
_cell_length_b 17.7694(10)
_cell_length_c 23.7557(13)
_cell_measurement_reflns_used 8106
_cell_measurement_temperature 100(2)
_cell_measurement_theta_max 28.59
_cell_measurement_theta_min 2.29
_cell_volume 7524.3(7)
_computing_cell_refinement SAINT
_computing_data_collection SMART
_computing_data_reduction SAINT
_computing_molecular_graphics SHELXTL
_computing_publication_material SHELXTL
_computing_structure_refinement SHELXL-2014/7
_computing_structure_solution SHELXT-2014/4
_diffrn_ambient_temperature 100(2)
_diffrn_measured_fraction_theta_full 1.000
_diffrn_measured_fraction_theta_max 1.000
_diffrn_measurement_device_type 'Bruker Smart Apex (CCD)'
_diffrn_measurement_method '\w scans'
_diffrn_radiation_type MoK\a
_diffrn_radiation_wavelength 0.71073
_diffrn_reflns_av_R_equivalents 0.0905
_diffrn_reflns_av_unetI/netI 0.0486
_diffrn_reflns_Laue_measured_fraction_full 1.000
_diffrn_reflns_Laue_measured_fraction_max 1.000
_diffrn_reflns_limit_h_max 22
_diffrn_reflns_limit_h_min -21
_diffrn_reflns_limit_k_max 21
_diffrn_reflns_limit_k_min -21
_diffrn_reflns_limit_l_max 29
_diffrn_reflns_limit_l_min -29
_diffrn_reflns_number 61940
_diffrn_reflns_point_group_measured_fraction_full 1.000
_diffrn_reflns_point_group_measured_fraction_max 1.000
_diffrn_reflns_theta_full 25.242
_diffrn_reflns_theta_max 26.021
_diffrn_reflns_theta_min 2.060
_diffrn_source 'fine focus sealed tube'
_exptl_absorpt_coefficient_mu 2.518
_exptl_absorpt_correction_T_max 0.706
_exptl_absorpt_correction_T_min 0.581
_exptl_absorpt_correction_type multi-scan
_exptl_absorpt_process_details SADABS-2016/2
_exptl_crystal_colour red
_exptl_crystal_density_diffrn 1.388
_exptl_crystal_description plate
_exptl_crystal_F_000 3232
_exptl_crystal_size_max 0.320
_exptl_crystal_size_mid 0.170
_exptl_crystal_size_min 0.080
_refine_diff_density_max 1.682
_refine_diff_density_min -0.495
_refine_diff_density_rms 0.104
_refine_ls_extinction_method none
_refine_ls_goodness_of_fit_ref 1.000
_refine_ls_hydrogen_treatment mixed
_refine_ls_matrix_type full
_refine_ls_number_parameters 455
_refine_ls_number_reflns 7412
_refine_ls_number_restraints 7
_refine_ls_restrained_S_all 1.000
_refine_ls_R_factor_all 0.0649
_refine_ls_R_factor_gt 0.0311
_refine_ls_shift/su_max 0.002
_refine_ls_shift/su_mean 0.000
_refine_ls_structure_factor_coef Fsqd
_refine_ls_weighting_details 'w=1/[\s^2^(Fo^2^)+(0.0320P)^2^] where P=(Fo^2^+2Fc^2^)/3'
_refine_ls_weighting_scheme calc
_refine_ls_wR_factor_gt 0.0605
_refine_ls_wR_factor_ref 0.0690
_reflns_Friedel_coverage 0.000
_reflns_number_gt 4869
_reflns_number_total 7412
_reflns_threshold_expression 'I > 2\s(I)'
_cod_data_source_file c7dt04299j2.cif
_cod_data_source_block ybipcp
_cod_depositor_comments 'Adding full bibliography for 7045118--7045121.cif.'
_cod_database_code 7045121
_shelx_shelxl_version_number 2014/7
_shelx_space_group_comment
;
The symmetry employed for this shelxl refinement is uniquely defined
by the following loop, which should always be used as a source of
symmetry information in preference to the above space-group names.
They are only intended as comments.
;
_shelx_estimated_absorpt_t_min 0.500
_shelx_estimated_absorpt_t_max 0.824

loop_
_space_group_symop_operation_xyz
'x, y, z'
'-x+1/2, -y, z+1/2'
'-x, y+1/2, -z+1/2'
'x+1/2, -y+1/2, -z'
'-x, -y, -z'
'x-1/2, y, -z-1/2'
'x, -y-1/2, z-1/2'
'-x-1/2, y-1/2, z'

loop_
_atom_site_label
_atom_site_type_symbol
_atom_site_fract_x
_atom_site_fract_y
_atom_site_fract_z
_atom_site_U_iso_or_equiv
_atom_site_adp_type
_atom_site_occupancy
_atom_site_site_symmetry_order
_atom_site_calc_flag
_atom_site_refinement_flags_posn
_atom_site_refinement_flags_adp
_atom_site_refinement_flags_occupancy
_atom_site_disorder_assembly
_atom_site_disorder_group
Yb1 Yb 0.12565(2) 0.36938(2) 0.79584(2) 0.01634(3) Uani 1 1 d . . . . .
N1 N 0.23012(15) 0.43333(14) 0.73618(11) 0.0159(6) Uani 1 1 d . . . . .
N2 N 0.19714(15) 0.34735(15) 0.60234(12) 0.0249(7) Uani 1 1 d . . . . .
C1 C 0.27641(19) 0.48403(16) 0.76149(14) 0.0176(8) Uani 1 1 d . . . . .
C2 C 0.27692(17) 0.48956(16) 0.82361(14) 0.0172(8) Uani 1 1 d . . . . .
C3 C 0.25979(18) 0.42693(16) 0.85611(14) 0.0194(8) Uani 1 1 d . . . . .
H3A H 0.2536(16) 0.3787(15) 0.8378(13) 0.018(8) Uiso 1 1 d . . . . .
C4 C 0.26168(19) 0.43067(17) 0.91433(14) 0.0232(8) Uani 1 1 d . . . . .
H4A H 0.2499 0.3874 0.9361 0.028 Uiso 1 1 calc R U . . .
C5 C 0.2808(2) 0.49774(18) 0.94086(15) 0.0264(9) Uani 1 1 d . . . . .
H5A H 0.2816 0.5010 0.9808 0.032 Uiso 1 1 calc R U . . .
C6 C 0.2986(2) 0.55967(18) 0.90821(15) 0.0277(9) Uani 1 1 d . . . . .
H6A H 0.3122 0.6055 0.9261 0.033 Uiso 1 1 calc R U . . .
C7 C 0.29694(18) 0.55643(17) 0.85068(15) 0.0228(8) Uani 1 1 d . . . . .
H7A H 0.3094 0.5997 0.8291 0.027 Uiso 1 1 calc R U . . .
C8 C 0.32536(18) 0.52862(16) 0.72947(15) 0.0208(8) Uani 1 1 d . . . . .
H8A H 0.3574 0.5638 0.7477 0.025 Uiso 1 1 calc R U . . .
C9 C 0.32714(18) 0.52160(17) 0.67152(15) 0.0228(9) Uani 1 1 d . . . . .
H9A H 0.3598 0.5520 0.6496 0.027 Uiso 1 1 calc R U . . .
C10 C 0.28097(18) 0.46999(16) 0.64627(15) 0.0205(8) Uani 1 1 d . . . . .
H10A H 0.2811 0.4641 0.6065 0.025 Uiso 1 1 calc R U . . .
C11 C 0.23375(18) 0.42621(16) 0.67985(14) 0.0182(8) Uani 1 1 d . . . . .
C12 C 0.18925(18) 0.36445(17) 0.65428(14) 0.0199(8) Uani 1 1 d . . . . .
H12A H 0.1603(19) 0.3365(19) 0.6796(14) 0.034(10) Uiso 1 1 d . . . . .
C13 C 0.16073(19) 0.28044(18) 0.58175(14) 0.0217(8) Uani 1 1 d . . . . .
C14 C 0.0826(2) 0.27858(19) 0.57236(14) 0.0252(9) Uani 1 1 d . . . . .
C15 C 0.0521(2) 0.21057(19) 0.55371(14) 0.0270(9) Uani 1 1 d . . . . .
H15A H -0.0003 0.2072 0.5469 0.032 Uiso 1 1 calc R U . . .
C16 C 0.0966(2) 0.14818(19) 0.54504(14) 0.0267(9) Uani 1 1 d . . . . .
H16A H 0.0746 0.1019 0.5339 0.032 Uiso 1 1 calc R U . . .
C17 C 0.1730(2) 0.15296(19) 0.55252(14) 0.0255(9) Uani 1 1 d . . . . .
H17A H 0.2031 0.1098 0.5457 0.031 Uiso 1 1 calc R U . . .
C18 C 0.20716(19) 0.21921(19) 0.56971(14) 0.0235(9) Uani 1 1 d . . . . .
C19 C 0.03521(15) 0.34845(16) 0.58022(12) 0.0340(10) Uani 1 1 d D . . . .
H19A H 0.0508 0.3709 0.6170 0.041 Uiso 0.847(7) 1 calc R U P A 1
H19B H 0.0590 0.3846 0.6071 0.041 Uiso 0.153(7) 1 calc R U P A 2
C20 C -0.04917(16) 0.3347(3) 0.5844(2) 0.0448(13) Uani 0.847(7) 1 d D . P A 1
H20A H -0.0590 0.2957 0.6126 0.067 Uiso 0.847(7) 1 calc R U P A 1
H20B H -0.0683 0.3183 0.5478 0.067 Uiso 0.847(7) 1 calc R U P A 1
H20C H -0.0743 0.3815 0.5956 0.067 Uiso 0.847(7) 1 calc R U P A 1
C21 C 0.0529(3) 0.4073(2) 0.53513(17) 0.0560(17) Uani 0.847(7) 1 d D . P A 1
H21A H 0.0334 0.3903 0.4987 0.084 Uiso 0.847(7) 1 calc R U P A 1
H21B H 0.1073 0.4142 0.5325 0.084 Uiso 0.847(7) 1 calc R U P A 1
H21C H 0.0293 0.4552 0.5453 0.084 Uiso 0.847(7) 1 calc R U P A 1
C20* C -0.0426(3) 0.3237(6) 0.6002(3) 0.0448(13) Uani 0.153(7) 1 d D . P A 2
H20D H -0.0381 0.2978 0.6365 0.067 Uiso 0.153(7) 1 calc R U P A 2
H20E H -0.0647 0.2895 0.5724 0.067 Uiso 0.153(7) 1 calc R U P A 2
H20F H -0.0749 0.3680 0.6045 0.067 Uiso 0.153(7) 1 calc R U P A 2
C21* C 0.0310(6) 0.3808(5) 0.52051(18) 0.0560(17) Uani 0.153(7) 1 d D . P A 2
H21D H 0.0759 0.4110 0.5130 0.084 Uiso 0.153(7) 1 calc R U P A 2
H21E H -0.0137 0.4125 0.5170 0.084 Uiso 0.153(7) 1 calc R U P A 2
H21F H 0.0281 0.3394 0.4933 0.084 Uiso 0.153(7) 1 calc R U P A 2
C22 C 0.2921(2) 0.2261(2) 0.57500(16) 0.0312(10) Uani 1 1 d . . . . .
H22A H 0.3030 0.2553 0.6100 0.037 Uiso 1 1 calc R U . . .
C23 C 0.3221(2) 0.2714(2) 0.52526(16) 0.0408(11) Uani 1 1 d . . . . .
H23A H 0.2996 0.3218 0.5256 0.061 Uiso 1 1 calc R U . . .
H23B H 0.3091 0.2458 0.4900 0.061 Uiso 1 1 calc R U . . .
H23C H 0.3767 0.2758 0.5283 0.061 Uiso 1 1 calc R U . . .
C24 C 0.3322(2) 0.1503(2) 0.58005(18) 0.0471(12) Uani 1 1 d . . . . .
H24A H 0.3113 0.1221 0.6118 0.071 Uiso 1 1 calc R U . . .
H24B H 0.3859 0.1588 0.5863 0.071 Uiso 1 1 calc R U . . .
H24C H 0.3251 0.1216 0.5453 0.071 Uiso 1 1 calc R U . . .
C25 C 0.11223(18) 0.22142(16) 0.76538(14) 0.0196(8) Uani 1 1 d . . . . .
C26 C 0.19074(18) 0.23187(16) 0.76929(14) 0.0166(8) Uani 1 1 d . . . . .
C27 C 0.20876(18) 0.24504(16) 0.82647(14) 0.0177(8) Uani 1 1 d . . . . .
C28 C 0.14119(17) 0.24410(16) 0.85777(13) 0.0175(8) Uani 1 1 d . . . . .
C29 C 0.08201(19) 0.22816(16) 0.82045(14) 0.0200(8) Uani 1 1 d . . . . .
C30 C 0.06857(19) 0.19865(17) 0.71327(14) 0.0240(9) Uani 1 1 d . . . . .
H30A H 0.0453 0.1494 0.7195 0.036 Uiso 1 1 calc R U . . .
H30B H 0.1027 0.1957 0.6810 0.036 Uiso 1 1 calc R U . . .
H30C H 0.0295 0.2361 0.7057 0.036 Uiso 1 1 calc R U . . .
C31 C 0.24843(17) 0.21974(17) 0.72368(14) 0.0209(8) Uani 1 1 d . . . . .
H31A H 0.2789 0.1755 0.7328 0.031 Uiso 1 1 calc R U . . .
H31B H 0.2808 0.2641 0.7210 0.031 Uiso 1 1 calc R U . . .
H31C H 0.2230 0.2117 0.6876 0.031 Uiso 1 1 calc R U . . .
C32 C 0.28758(17) 0.24430(17) 0.84975(15) 0.0217(8) Uani 1 1 d . . . . .
H32A H 0.3035 0.1922 0.8560 0.033 Uiso 1 1 calc R U . . .
H32B H 0.2888 0.2717 0.8855 0.033 Uiso 1 1 calc R U . . .
H32C H 0.3216 0.2685 0.8229 0.033 Uiso 1 1 calc R U . . .
C33 C 0.1333(2) 0.25441(17) 0.92039(13) 0.0257(8) Uani 1 1 d . . . . .
H33A H 0.0965 0.2183 0.9350 0.039 Uiso 1 1 calc R U . . .
H33B H 0.1162 0.3058 0.9284 0.039 Uiso 1 1 calc R U . . .
H33C H 0.1819 0.2459 0.9386 0.039 Uiso 1 1 calc R U . . .
C34 C 0.00291(19) 0.20797(17) 0.83778(15) 0.0261(9) Uani 1 1 d . . . . .
H34A H 0.0033 0.1597 0.8577 0.039 Uiso 1 1 calc R U . . .
H34B H -0.0288 0.2040 0.8042 0.039 Uiso 1 1 calc R U . . .
H34C H -0.0170 0.2472 0.8626 0.039 Uiso 1 1 calc R U . . .
C35 C 0.00086(18) 0.42595(17) 0.84407(15) 0.0226(8) Uani 1 1 d . . . . .
C36 C 0.05434(18) 0.48551(17) 0.84706(15) 0.0223(8) Uani 1 1 d . . . . .
C37 C 0.06780(18) 0.51077(16) 0.79193(15) 0.0223(8) Uani 1 1 d . . . . .
C38 C 0.0238(2) 0.46734(18) 0.75439(14) 0.0226(9) Uani 1 1 d . . . . .
C39 C -0.01749(17) 0.41425(17) 0.78680(15) 0.0233(9) Uani 1 1 d . . . . .
C40 C -0.0371(2) 0.39186(19) 0.89491(16) 0.0330(10) Uani 1 1 d . . . . .
H40A H -0.0579 0.4320 0.9184 0.049 Uiso 1 1 calc R U . . .
H40B H -0.0003 0.3630 0.9167 0.049 Uiso 1 1 calc R U . . .
H40C H -0.0776 0.3584 0.8826 0.049 Uiso 1 1 calc R U . . .
C41 C 0.0827(2) 0.52059(19) 0.90043(16) 0.0354(10) Uani 1 1 d . . . . .
H41A H 0.0468 0.5585 0.9135 0.053 Uiso 1 1 calc R U . . .
H41B H 0.1313 0.5445 0.8933 0.053 Uiso 1 1 calc R U . . .
H41C H 0.0886 0.4816 0.9293 0.053 Uiso 1 1 calc R U . . .
C42 C 0.11416(19) 0.57794(17) 0.77494(16) 0.0278(9) Uani 1 1 d . . . . .
H42A H 0.0829 0.6233 0.7759 0.042 Uiso 1 1 calc R U . . .
H42B H 0.1335 0.5704 0.7367 0.042 Uiso 1 1 calc R U . . .
H42C H 0.1562 0.5838 0.8012 0.042 Uiso 1 1 calc R U . . .
C43 C 0.0139(2) 0.48393(19) 0.69315(15) 0.0323(10) Uani 1 1 d . . . . .
H43A H -0.0105 0.5330 0.6887 0.048 Uiso 1 1 calc R U . . .
H43B H -0.0174 0.4448 0.6759 0.048 Uiso 1 1 calc R U . . .
H43C H 0.0630 0.4848 0.6747 0.048 Uiso 1 1 calc R U . . .
C44 C -0.0762(2) 0.36160(19) 0.76366(18) 0.0317(9) Uani 1 1 d . . . . .
H44A H -0.1038 0.3868 0.7334 0.048 Uiso 1 1 calc R U . . .
H44B H -0.1110 0.3475 0.7937 0.048 Uiso 1 1 calc R U . . .
H44C H -0.0518 0.3163 0.7488 0.048 Uiso 1 1 calc R U . . .

loop_
_atom_site_aniso_label
_atom_site_aniso_U_11
_atom_site_aniso_U_22
_atom_site_aniso_U_33
_atom_site_aniso_U_23
_atom_site_aniso_U_13
_atom_site_aniso_U_12
Yb1 0.01308(6) 0.01357(5) 0.02236(6) 0.00077(6) 0.00136(7) 0.00018(6)
N1 0.0118(14) 0.0180(13) 0.0179(14) 0.0018(12) -0.0004(13) 0.0013(11)
N2 0.0194(15) 0.0300(15) 0.0251(17) -0.0036(13) 0.0017(14) -0.0048(12)
C1 0.0154(18) 0.0114(15) 0.0260(19) -0.0002(14) 0.0010(16) 0.0032(13)
C2 0.0101(16) 0.0174(15) 0.0242(19) -0.0017(14) -0.0021(15) 0.0015(13)
C3 0.0188(18) 0.0152(14) 0.024(2) -0.0022(14) -0.0014(15) -0.0026(14)
C4 0.0240(19) 0.0205(15) 0.025(2) 0.0054(15) -0.0008(16) 0.0012(15)
C5 0.029(2) 0.0290(18) 0.0215(19) -0.0029(16) -0.0043(17) -0.0002(15)
C6 0.033(2) 0.0193(16) 0.031(2) -0.0065(15) -0.0056(18) -0.0036(15)
C7 0.0222(18) 0.0155(15) 0.031(2) 0.0015(15) 0.0009(17) -0.0024(13)
C8 0.0182(18) 0.0149(15) 0.029(2) 0.0004(15) -0.0016(17) -0.0027(14)
C9 0.0193(18) 0.0215(16) 0.028(2) 0.0047(15) 0.0030(16) -0.0029(14)
C10 0.0217(18) 0.0200(16) 0.0198(19) 0.0029(14) 0.0009(16) 0.0016(14)
C11 0.0150(16) 0.0154(14) 0.0243(19) 0.0017(14) 0.0000(15) 0.0050(13)
C12 0.0187(17) 0.0196(15) 0.0215(17) 0.0016(15) -0.0010(15) 0.0007(14)
C13 0.0210(18) 0.0279(17) 0.0160(18) 0.0012(15) 0.0033(15) -0.0099(15)
C14 0.0230(19) 0.0352(19) 0.0174(19) 0.0010(16) 0.0049(16) -0.0035(16)
C15 0.0177(18) 0.0399(19) 0.023(2) -0.0004(17) -0.0029(16) -0.0070(16)
C16 0.033(2) 0.0300(18) 0.0166(18) -0.0001(15) 0.0005(16) -0.0106(15)
C17 0.0246(19) 0.0309(18) 0.0209(19) 0.0020(15) 0.0001(16) 0.0018(15)
C18 0.0208(19) 0.0355(19) 0.0142(18) 0.0022(15) 0.0014(15) -0.0022(15)
C19 0.024(2) 0.040(2) 0.038(2) -0.0046(18) 0.0032(19) 0.0043(17)
C20 0.022(2) 0.065(3) 0.047(3) -0.012(3) -0.012(2) 0.007(2)
C21 0.073(4) 0.034(3) 0.061(4) 0.006(3) 0.003(3) 0.018(3)
C20* 0.022(2) 0.065(3) 0.047(3) -0.012(3) -0.012(2) 0.007(2)
C21* 0.073(4) 0.034(3) 0.061(4) 0.006(3) 0.003(3) 0.018(3)
C22 0.022(2) 0.046(2) 0.026(2) -0.0122(17) -0.0024(17) -0.0025(17)
C23 0.023(2) 0.066(3) 0.033(2) -0.017(2) 0.0048(19) -0.0109(19)
C24 0.026(2) 0.066(3) 0.049(3) -0.015(2) -0.011(2) 0.010(2)
C25 0.026(2) 0.0123(14) 0.0207(17) 0.0013(13) -0.0031(17) -0.0028(14)
C26 0.0179(18) 0.0134(15) 0.0186(17) 0.0005(14) -0.0001(16) 0.0032(13)
C27 0.0230(18) 0.0118(14) 0.0182(18) 0.0007(13) -0.0014(15) 0.0011(13)
C28 0.0213(19) 0.0119(13) 0.0193(17) 0.0024(12) 0.0000(15) 0.0027(13)
C29 0.0231(19) 0.0109(14) 0.0261(19) -0.0014(13) 0.0045(16) -0.0042(13)
C30 0.0214(18) 0.0216(16) 0.029(2) -0.0007(15) -0.0013(17) -0.0008(14)
C31 0.0156(18) 0.0208(15) 0.026(2) -0.0002(14) -0.0008(15) 0.0051(14)
C32 0.0188(18) 0.0189(15) 0.027(2) -0.0001(15) -0.0015(16) 0.0036(14)
C33 0.034(2) 0.0226(15) 0.0208(18) 0.0013(14) 0.0053(18) 0.0021(17)
C34 0.0258(19) 0.0196(16) 0.033(2) -0.0022(15) 0.0059(18) -0.0044(15)
C35 0.0118(16) 0.0222(16) 0.034(2) 0.0001(16) 0.0046(17) 0.0059(13)
C36 0.0152(17) 0.0190(15) 0.033(2) -0.0062(15) 0.0017(16) 0.0051(13)
C37 0.0159(16) 0.0131(14) 0.038(2) -0.0018(15) 0.0015(18) 0.0039(12)
C38 0.0169(19) 0.0216(18) 0.029(2) 0.0013(14) 0.0001(15) 0.0043(16)
C39 0.0121(16) 0.0191(15) 0.039(2) -0.0035(15) -0.0029(16) 0.0051(13)
C40 0.027(2) 0.0349(18) 0.037(2) 0.0056(18) 0.0106(18) 0.0052(16)
C41 0.033(2) 0.035(2) 0.038(2) -0.0097(18) -0.0012(19) 0.0082(17)
C42 0.023(2) 0.0170(14) 0.044(2) 0.0035(15) -0.0017(18) 0.0034(14)
C43 0.032(2) 0.0286(18) 0.036(2) -0.0032(16) -0.0038(18) 0.0073(16)
C44 0.0167(18) 0.0282(19) 0.050(2) -0.0022(19) -0.0007(19) 0.0040(16)

loop_
_atom_type_symbol
_atom_type_description
_atom_type_scat_dispersion_real
_atom_type_scat_dispersion_imag
_atom_type_scat_source
C C 0.0033 0.0016 'International Tables Vol C Tables 4.2.6.8 and 6.1.1.4'
H H 0.0000 0.0000 'International Tables Vol C Tables 4.2.6.8 and 6.1.1.4'
N N 0.0061 0.0033 'International Tables Vol C Tables 4.2.6.8 and 6.1.1.4'
Yb Yb -0.3850 5.5486 'International Tables Vol C Tables 4.2.6.8 and 6.1.1.4'

loop_
_geom_angle_atom_site_label_1
_geom_angle_atom_site_label_2
_geom_angle_atom_site_label_3
_geom_angle
N1 Yb1 C39 120.50(9)
N1 Yb1 C28 125.97(9)
C39 Yb1 C28 112.88(10)
N1 Yb1 C29 137.09(9)
C39 Yb1 C29 91.12(10)
C28 Yb1 C29 30.34(10)
N1 Yb1 C35 131.24(9)
C39 Yb1 C35 30.50(10)
C28 Yb1 C35 99.29(10)
C29 Yb1 C35 90.97(10)
N1 Yb1 C38 90.06(9)
C39 Yb1 C38 30.65(10)
C28 Yb1 C38 143.52(10)
C29 Yb1 C38 119.06(10)
C35 Yb1 C38 50.22(10)
N1 Yb1 C36 104.34(9)
C39 Yb1 C36 50.49(10)
C28 Yb1 C36 115.71(10)
C29 Yb1 C36 118.46(10)
C35 Yb1 C36 30.58(9)
C38 Yb1 C36 50.07(10)
N1 Yb1 C37 81.33(9)
C39 Yb1 C37 50.31(9)
C28 Yb1 C37 145.61(10)
C29 Yb1 C37 139.44(10)
C35 Yb1 C37 49.97(10)
C38 Yb1 C37 30.30(10)
C36 Yb1 C37 30.00(10)
N1 Yb1 C25 109.76(9)
C39 Yb1 C25 100.44(10)
C28 Yb1 C25 49.98(10)
C29 Yb1 C25 30.31(10)
C35 Yb1 C25 113.47(10)
C38 Yb1 C25 117.64(10)
C36 Yb1 C25 143.95(10)
C37 Yb1 C25 147.76(10)
N1 Yb1 C27 96.27(9)
C39 Yb1 C27 140.39(9)
C28 Yb1 C27 30.12(9)
C29 Yb1 C27 49.53(10)
C35 Yb1 C27 129.03(10)
C38 Yb1 C27 166.79(10)
C36 Yb1 C27 137.99(10)
C37 Yb1 C27 162.48(10)
C25 Yb1 C27 49.25(9)
N1 Yb1 C26 87.79(9)
C39 Yb1 C26 129.85(9)
C28 Yb1 C26 49.56(10)
C29 Yb1 C26 49.44(10)
C35 Yb1 C26 140.27(9)
C38 Yb1 C26 139.90(10)
C36 Yb1 C26 165.26(10)
C37 Yb1 C26 164.61(11)
C25 Yb1 C26 29.72(9)
C27 Yb1 C26 29.62(9)
N1 Yb1 C3 62.34(9)
C39 Yb1 C3 134.63(9)
C28 Yb1 C3 86.46(9)
C29 Yb1 C3 116.69(9)
C35 Yb1 C3 109.34(9)
C38 Yb1 C3 119.69(9)
C36 Yb1 C3 84.21(9)
C37 Yb1 C3 90.21(9)
C25 Yb1 C3 121.92(9)
C27 Yb1 C3 73.50(9)
C26 Yb1 C3 94.36(9)
N1 Yb1 H3A 62.2(7)
C39 Yb1 H3A 151.9(7)
C28 Yb1 H3A 75.0(6)
C29 Yb1 H3A 103.8(6)
C35 Yb1 H3A 124.1(7)
C38 Yb1 H3A 135.9(6)
C36 Yb1 H3A 101.5(7)
C37 Yb1 H3A 107.4(6)
C25 Yb1 H3A 104.4(6)
C27 Yb1 H3A 57.1(6)
C26 Yb1 H3A 76.5(6)
C3 Yb1 H3A 17.8(6)
C11 N1 C1 118.2(3)
C11 N1 Yb1 122.4(2)
C1 N1 Yb1 118.8(2)
C12 N2 C13 118.3(3)
N1 C1 C8 120.7(3)
N1 C1 C2 119.2(3)
C8 C1 C2 120.0(3)
C3 C2 C7 118.8(3)
C3 C2 C1 120.0(3)
C7 C2 C1 121.2(3)
C4 C3 C2 120.8(3)
C4 C3 Yb1 121.2(2)
C2 C3 Yb1 100.7(2)
C4 C3 H3A 119.6(18)
C2 C3 H3A 119.0(18)
Yb1 C3 H3A 52.2(17)
C3 C4 C5 120.0(3)
C3 C4 H4A 120.0
C5 C4 H4A 120.0
C6 C5 C4 119.0(3)
C6 C5 H5A 120.5
C4 C5 H5A 120.5
C7 C6 C5 121.4(3)
C7 C6 H6A 119.3
C5 C6 H6A 119.3
C6 C7 C2 120.1(3)
C6 C7 H7A 120.0
C2 C7 H7A 120.0
C9 C8 C1 120.2(3)
C9 C8 H8A 119.9
C1 C8 H8A 119.9
C10 C9 C8 118.8(3)
C10 C9 H9A 120.6
C8 C9 H9A 120.6
C9 C10 C11 119.0(3)
C9 C10 H10A 120.5
C11 C10 H10A 120.5
N1 C11 C10 123.0(3)
N1 C11 C12 116.8(3)
C10 C11 C12 120.0(3)
N2 C12 C11 120.8(3)
N2 C12 H12A 124(2)
C11 C12 H12A 115(2)
C18 C13 C14 122.3(3)
C18 C13 N2 116.5(3)
C14 C13 N2 121.2(3)
C15 C14 C13 117.0(3)
C15 C14 C19 122.1(3)
C13 C14 C19 120.8(3)
C16 C15 C14 121.2(3)
C16 C15 H15A 119.4
C14 C15 H15A 119.4
C17 C16 C15 120.1(3)
C17 C16 H16A 120.0
C15 C16 H16A 120.0
C16 C17 C18 121.7(3)
C16 C17 H17A 119.2
C18 C17 H17A 119.2
C17 C18 C13 117.5(3)
C17 C18 C22 121.9(3)
C13 C18 C22 120.6(3)
C14 C19 C20 115.3(3)
C14 C19 C21 111.1(3)
C20 C19 C21 111.0(3)
C14 C19 C20* 108.0(5)
C14 C19 C21* 102.7(4)
C20* C19 C21* 110.5(4)
C14 C19 H19A 106.3
C20 C19 H19A 106.3
C21 C19 H19A 106.3
C14 C19 H19B 111.7
C20* C19 H19B 111.7
C21* C19 H19B 111.7
C19 C20 H20A 109.5
C19 C20 H20B 109.5
H20A C20 H20B 109.5
C19 C20 H20C 109.5
H20A C20 H20C 109.5
H20B C20 H20C 109.5
C19 C21 H21A 109.5
C19 C21 H21B 109.5
H21A C21 H21B 109.5
C19 C21 H21C 109.5
H21A C21 H21C 109.5
H21B C21 H21C 109.5
C19 C20* H20D 109.5
C19 C20* H20E 109.5
H20D C20* H20E 109.5
C19 C20* H20F 109.5
H20D C20* H20F 109.5
H20E C20* H20F 109.5
C19 C21* H21D 109.5
C19 C21* H21E 109.5
H21D C21* H21E 109.5
C19 C21* H21F 109.5
H21D C21* H21F 109.5
H21E C21* H21F 109.5
C18 C22 C23 109.0(3)
C18 C22 C24 113.6(3)
C23 C22 C24 111.2(3)
C18 C22 H22A 107.6
C23 C22 H22A 107.6
C24 C22 H22A 107.6
C22 C23 H23A 109.5
C22 C23 H23B 109.5
H23A C23 H23B 109.5
C22 C23 H23C 109.5
H23A C23 H23C 109.5
H23B C23 H23C 109.5
C22 C24 H24A 109.5
C22 C24 H24B 109.5
H24A C24 H24B 109.5
C22 C24 H24C 109.5
H24A C24 H24C 109.5
H24B C24 H24C 109.5
C26 C25 C29 107.7(3)
C26 C25 C30 126.6(3)
C29 C25 C30 125.4(3)
C26 C25 Yb1 76.71(17)
C29 C25 Yb1 73.05(17)
C30 C25 Yb1 121.1(2)
C25 C26 C27 108.0(3)
C25 C26 C31 127.4(3)
C27 C26 C31 123.9(3)
C25 C26 Yb1 73.57(17)
C27 C26 Yb1 74.41(17)
C31 C26 Yb1 125.0(2)
C26 C27 C28 108.0(3)
C26 C27 C32 124.1(3)
C28 C27 C32 126.8(3)
C26 C27 Yb1 75.96(17)
C28 C27 Yb1 72.00(17)
C32 C27 Yb1 127.1(2)
C29 C28 C27 108.0(3)
C29 C28 C33 125.2(3)
C27 C28 C33 126.7(3)
C29 C28 Yb1 75.18(17)
C27 C28 Yb1 77.88(17)
C33 C28 Yb1 115.54(19)
C28 C29 C25 108.2(3)
C28 C29 C34 125.1(3)
C25 C29 C34 125.8(3)
C28 C29 Yb1 74.48(17)
C25 C29 Yb1 76.64(17)
C34 C29 Yb1 123.4(2)
C25 C30 H30A 109.5
C25 C30 H30B 109.5
H30A C30 H30B 109.5
C25 C30 H30C 109.5
H30A C30 H30C 109.5
H30B C30 H30C 109.5
C26 C31 H31A 109.5
C26 C31 H31B 109.5
H31A C31 H31B 109.5
C26 C31 H31C 109.5
H31A C31 H31C 109.5
H31B C31 H31C 109.5
C27 C32 H32A 109.5
C27 C32 H32B 109.5
H32A C32 H32B 109.5
C27 C32 H32C 109.5
H32A C32 H32C 109.5
H32B C32 H32C 109.5
C28 C33 H33A 109.5
C28 C33 H33B 109.5
H33A C33 H33B 109.5
C28 C33 H33C 109.5
H33A C33 H33C 109.5
H33B C33 H33C 109.5
C29 C34 H34A 109.5
C29 C34 H34B 109.5
H34A C34 H34B 109.5
C29 C34 H34C 109.5
H34A C34 H34C 109.5
H34B C34 H34C 109.5
C39 C35 C36 108.2(3)
C39 C35 C40 127.3(3)
C36 C35 C40 123.8(3)
C39 C35 Yb1 74.18(18)
C36 C35 Yb1 75.31(18)
C40 C35 Yb1 124.0(2)
C37 C36 C35 107.7(3)
C37 C36 C41 126.7(3)
C35 C36 C41 125.1(3)
C37 C36 Yb1 75.22(18)
C35 C36 Yb1 74.11(18)
C41 C36 Yb1 122.5(2)
C36 C37 C38 108.6(3)
C36 C37 C42 126.6(3)
C38 C37 C42 124.5(3)
C36 C37 Yb1 74.78(17)
C38 C37 Yb1 74.21(18)
C42 C37 Yb1 122.2(2)
C37 C38 C39 107.9(3)
C37 C38 C43 124.8(3)
C39 C38 C43 126.6(3)
C37 C38 Yb1 75.49(19)
C39 C38 Yb1 73.93(18)
C43 C38 Yb1 124.1(2)
C35 C39 C38 107.7(3)
C35 C39 C44 127.1(3)
C38 C39 C44 125.0(3)
C35 C39 Yb1 75.32(18)
C38 C39 Yb1 75.43(19)
C44 C39 Yb1 120.3(2)
C35 C40 H40A 109.5
C35 C40 H40B 109.5
H40A C40 H40B 109.5
C35 C40 H40C 109.5
H40A C40 H40C 109.5
H40B C40 H40C 109.5
C36 C41 H41A 109.5
C36 C41 H41B 109.5
H41A C41 H41B 109.5
C36 C41 H41C 109.5
H41A C41 H41C 109.5
H41B C41 H41C 109.5
C37 C42 H42A 109.5
C37 C42 H42B 109.5
H42A C42 H42B 109.5
C37 C42 H42C 109.5
H42A C42 H42C 109.5
H42B C42 H42C 109.5
C38 C43 H43A 109.5
C38 C43 H43B 109.5
H43A C43 H43B 109.5
C38 C43 H43C 109.5
H43A C43 H43C 109.5
H43B C43 H43C 109.5
C39 C44 H44A 109.5
C39 C44 H44B 109.5
H44A C44 H44B 109.5
C39 C44 H44C 109.5
H44A C44 H44C 109.5
H44B C44 H44C 109.5

loop_
_geom_bond_atom_site_label_1
_geom_bond_atom_site_label_2
_geom_bond_distance
Yb1 N1 2.601(3)
Yb1 C39 2.682(3)
Yb1 C28 2.683(3)
Yb1 C29 2.691(3)
Yb1 C35 2.696(3)
Yb1 C38 2.701(3)
Yb1 C36 2.712(3)
Yb1 C37 2.717(3)
Yb1 C25 2.737(3)
Yb1 C27 2.758(3)
Yb1 C26 2.778(3)
Yb1 C3 2.969(3)
Yb1 H3A 2.49(3)
N1 C11 1.346(4)
N1 C1 1.362(4)
N2 C12 1.279(4)
N2 C13 1.440(4)
C1 C8 1.403(4)
C1 C2 1.479(5)
C2 C3 1.389(4)
C2 C7 1.397(4)
C3 C4 1.385(5)
C3 H3A 0.97(3)
C4 C5 1.391(4)
C4 H4A 0.9500
C5 C6 1.383(5)
C5 H5A 0.9500
C6 C7 1.368(5)
C6 H6A 0.9500
C7 H7A 0.9500
C8 C9 1.383(5)
C8 H8A 0.9500
C9 C10 1.370(4)
C9 H9A 0.9500
C10 C11 1.396(4)
C10 H10A 0.9500
C11 C12 1.484(4)
C12 H12A 0.93(3)
C13 C18 1.397(5)
C13 C14 1.411(5)
C14 C15 1.397(5)
C14 C19 1.513(4)
C15 C16 1.379(5)
C15 H15A 0.9500
C16 C17 1.375(5)
C16 H16A 0.9500
C17 C18 1.387(5)
C17 H17A 0.9500
C18 C22 1.524(5)
C19 C20 1.527(3)
C19 C21 1.530(4)
C19 C20* 1.531(4)
C19 C21* 1.532(4)
C19 H19A 1.0000
C19 H19B 1.0000
C20 H20A 0.9800
C20 H20B 0.9800
C20 H20C 0.9800
C21 H21A 0.9800
C21 H21B 0.9800
C21 H21C 0.9800
C20* H20D 0.9800
C20* H20E 0.9800
C20* H20F 0.9800
C21* H21D 0.9800
C21* H21E 0.9800
C21* H21F 0.9800
C22 C23 1.527(5)
C22 C24 1.528(5)
C22 H22A 1.0000
C23 H23A 0.9800
C23 H23B 0.9800
C23 H23C 0.9800
C24 H24A 0.9800
C24 H24B 0.9800
C24 H24C 0.9800
C25 C26 1.415(4)
C25 C29 1.420(5)
C25 C30 1.517(4)
C26 C27 1.415(4)
C26 C31 1.509(4)
C27 C28 1.416(4)
C27 C32 1.510(4)
C28 C29 1.407(4)
C28 C33 1.506(4)
C29 C34 1.512(5)
C30 H30A 0.9800
C30 H30B 0.9800
C30 H30C 0.9800
C31 H31A 0.9800
C31 H31B 0.9800
C31 H31C 0.9800
C32 H32A 0.9800
C32 H32B 0.9800
C32 H32C 0.9800
C33 H33A 0.9800
C33 H33B 0.9800
C33 H33C 0.9800
C34 H34A 0.9800
C34 H34B 0.9800
C34 H34C 0.9800
C35 C39 1.415(5)
C35 C36 1.426(4)
C35 C40 1.511(5)
C36 C37 1.405(5)
C36 C41 1.501(5)
C37 C38 1.416(5)
C37 C42 1.507(4)
C38 C39 1.423(5)
C38 C43 1.495(5)
C39 C44 1.507(5)
C40 H40A 0.9800
C40 H40B 0.9800
C40 H40C 0.9800
C41 H41A 0.9800
C41 H41B 0.9800
C41 H41C 0.9800
C42 H42A 0.9800
C42 H42B 0.9800
C42 H42C 0.9800
C43 H43A 0.9800
C43 H43B 0.9800
C43 H43C 0.9800
C44 H44A 0.9800
C44 H44B 0.9800
C44 H44C 0.9800
